data_4118915
loop_
_publ_author_name
'Shabnam Hematian'
'Maxime A. Siegler'
'Kenneth D. Karlin'

_publ_contact_author_address
;Department of Chemistry
Johns Hopkins University
Baltimore, MD 21218 USA
;
_publ_contact_author_email karlin@jhu.edu
_publ_contact_author_name 'Kenneth D. Karlin'
_publ_contact_author_phone '(410) 516-8027'
_publ_section_title
;
 Heme/Copper Assembly Mediated Nitrite and Nitric Oxide Interconversion
;
_journal_name_full 'Journal of the American Chemical Society'
_journal_page_first 18912
_journal_page_last 18915
_journal_paper_doi 10.1021/ja3083818
_journal_volume 134
_journal_year 2012
_chemical_formula_moiety 'C24 B F20, C18 H18 Cl Cu N4'
_chemical_formula_sum 'C42 H18 B Cl Cu F20 N4'
_chemical_formula_weight 1068.40
_chemical_name_systematic
; 
 ? 
;
_space_group_IT_number 61
_symmetry_cell_setting orthorhombic
_symmetry_space_group_name_Hall '-P 2ac 2ab'
_symmetry_space_group_name_H-M 'P b c a'
_atom_sites_solution_hydrogens difmap
_atom_sites_solution_primary direct
_atom_sites_solution_secondary difmap
_audit_creation_method SHELXL-97
_cell_angle_alpha 90.00
_cell_angle_beta 90.00
_cell_angle_gamma 90.00
_cell_formula_units_Z 8
_cell_length_a 13.08228(15)
_cell_length_b 23.1771(3)
_cell_length_c 26.3615(3)
_cell_measurement_reflns_used 20038
_cell_measurement_temperature 110(2)
_cell_measurement_theta_max 25.97
_cell_measurement_theta_min 1.77
_cell_volume 7993.05(17)
_computing_cell_refinement
;
CrysAlisPro, Oxford Diffraction Ltd.,
Version 1.171.33.31 (release 08-01-2009 CrysAlis171 .NET)
(compiled Jan  8 2009,16:24:04)
;
_computing_data_collection
;
CrysAlisPro, Oxford Diffraction Ltd.,
Version 1.171.33.31 (release 08-01-2009 CrysAlis171 .NET)
(compiled Jan  8 2009,16:24:04)
;
_computing_data_reduction
;
CrysAlisPro, Oxford Diffraction Ltd.,
Version 1.171.33.31 (release 08-01-2009 CrysAlis171 .NET)
(compiled Jan  8 2009,16:24:04)
;
_computing_molecular_graphics 'PLATON (Spek, 2003)'
_computing_publication_material 'PLATON (Spek, 2003)'
_computing_structure_refinement 'SHELXL-97 (Sheldrick, 2008)'
_computing_structure_solution 'SHELXS-86 (Sheldrick, 2008)'
_diffrn_ambient_temperature 110(2)
_diffrn_detector_area_resol_mean 15.9890
_diffrn_measured_fraction_theta_full 1.000
_diffrn_measured_fraction_theta_max 1.000
_diffrn_measurement_device_type 'Goniometer KM4/Xcalibur, detector: Sapphire3'
_diffrn_measurement_method '\w and \f scans'
_diffrn_radiation_monochromator graphite
_diffrn_radiation_source 'Enhance (Mo) x-ray Source'
_diffrn_radiation_type 'Mo K\a'
_diffrn_radiation_wavelength 0.71073
_diffrn_reflns_av_R_equivalents 0.0550
_diffrn_reflns_av_sigmaI/netI 0.0472
_diffrn_reflns_limit_h_max 16
_diffrn_reflns_limit_h_min -15
_diffrn_reflns_limit_k_max 28
_diffrn_reflns_limit_k_min -28
_diffrn_reflns_limit_l_max 32
_diffrn_reflns_limit_l_min -31
_diffrn_reflns_number 50400
_diffrn_reflns_theta_full 26.00
_diffrn_reflns_theta_max 26.00
_diffrn_reflns_theta_min 1.92
_exptl_absorpt_coefficient_mu 0.747
_exptl_absorpt_correction_T_max 0.90
_exptl_absorpt_correction_T_min 0.78
_exptl_absorpt_correction_type analytical
_exptl_absorpt_process_details
;
CrysAlis RED, Oxford Diffraction Ltd.,
Version 1.171.33.31 (release 08-01-2009 CrysAlis171 .NET)
(compiled Jan  8 2009,16:24:04)
Analytical numeric absorption correction using a multifaceted crystal
            model based on expressions derived by R.C. Clark & J.S. Reid.
(Clark, R. C. & Reid, J. S. (1995). Acta Cryst. A51, 887-897)
;
_exptl_crystal_colour 'turquoise blue'
_exptl_crystal_density_diffrn 1.776
_exptl_crystal_description block
_exptl_crystal_F_000 4232
_exptl_crystal_size_max 0.48
_exptl_crystal_size_mid 0.20
_exptl_crystal_size_min 0.16
_refine_diff_density_max 0.343
_refine_diff_density_min -0.581
_refine_diff_density_rms 0.057
_refine_ls_extinction_method none
_refine_ls_goodness_of_fit_ref 0.932
_refine_ls_hydrogen_treatment constr
_refine_ls_matrix_type full
_refine_ls_number_parameters 622
_refine_ls_number_reflns 7840
_refine_ls_number_restraints 0
_refine_ls_restrained_S_all 0.932
_refine_ls_R_factor_all 0.0525
_refine_ls_R_factor_gt 0.0305
_refine_ls_shift/su_max 0.001
_refine_ls_shift/su_mean 0.000
_refine_ls_structure_factor_coef Fsqd
_refine_ls_weighting_details 'calc w=1/[\s^2^(Fo^2^)+(0.0387P)^2^+0.0000P] where P=(Fo^2^+2Fc^2^)/3'
_refine_ls_weighting_scheme calc
_refine_ls_wR_factor_gt 0.0665
_refine_ls_wR_factor_ref 0.0699
_reflns_number_gt 5584
_reflns_number_total 7840
_reflns_threshold_expression I>2\s(I)
_cod_data_source_file ja3083818_si_001.cif
_cod_data_source_block '[(tmpa)CuII(Cl)][B(C6F5)4]'
_cod_database_code 4118915

loop_
_symmetry_equiv_pos_as_xyz
'x, y, z'
'-x+1/2, -y, z+1/2'
'x+1/2, -y+1/2, -z'
'-x, y+1/2, -z+1/2'
'-x, -y, -z'
'x-1/2, y, -z-1/2'
'-x-1/2, y-1/2, z'
'x, -y-1/2, z-1/2'

loop_
_atom_site_label
_atom_site_type_symbol
_atom_site_fract_x
_atom_site_fract_y
_atom_site_fract_z
_atom_site_U_iso_or_equiv
_atom_site_adp_type
_atom_site_occupancy
_atom_site_symmetry_multiplicity
_atom_site_calc_flag
_atom_site_refinement_flags
Cu1 Cu 0.266188(18) 0.018265(10) 0.234469(9) 0.01642(7) Uani 1 1 d .
Cl1 Cl 0.35237(4) -0.00420(2) 0.30436(2) 0.02582(13) Uani 1 1 d .
C1 C 0.48003(16) 0.00117(10) 0.18689(9) 0.0237(5) Uani 1 1 d .
H1 H 0.4984 -0.0185 0.2172 0.028 Uiso 1 1 calc R
C2 C 0.55149(17) 0.00699(10) 0.14885(9) 0.0291(6) Uani 1 1 d .
H2 H 0.6187 -0.0077 0.1532 0.035 Uiso 1 1 calc R
C3 C 0.52439(17) 0.03436(10) 0.10442(9) 0.0294(6) Uani 1 1 d .
H3 H 0.5725 0.0384 0.0777 0.035 Uiso 1 1 calc R
C4 C 0.42632(16) 0.05578(10) 0.09930(9) 0.0251(5) Uani 1 1 d .
H4 H 0.4057 0.0745 0.0689 0.030 Uiso 1 1 calc R
C5 C 0.35894(15) 0.04952(9) 0.13916(8) 0.0175(5) Uani 1 1 d .
C6 C 0.25220(14) 0.07404(9) 0.13824(8) 0.0189(5) Uani 1 1 d .
H6A H 0.2537 0.1146 0.1500 0.023 Uiso 1 1 calc R
H6B H 0.2257 0.0735 0.1031 0.023 Uiso 1 1 calc R
C7 C 0.15059(16) -0.01432(9) 0.14669(8) 0.0192(5) Uani 1 1 d .
H7A H 0.2067 -0.0294 0.1253 0.023 Uiso 1 1 calc R
H7B H 0.0909 -0.0067 0.1246 0.023 Uiso 1 1 calc R
C8 C 0.12245(15) -0.05836(9) 0.18621(8) 0.0162(4) Uani 1 1 d .
C9 C 0.04646(16) -0.09906(9) 0.17924(8) 0.0208(5) Uani 1 1 d .
H9 H 0.0056 -0.0989 0.1495 0.025 Uiso 1 1 calc R
C10 C 0.03139(16) -0.13999(9) 0.21667(9) 0.0236(5) Uani 1 1 d .
H10 H -0.0205 -0.1683 0.2129 0.028 Uiso 1 1 calc R
C11 C 0.09190(16) -0.13946(9) 0.25937(9) 0.0238(5) Uani 1 1 d .
H11 H 0.0833 -0.1679 0.2850 0.029 Uiso 1 1 calc R
C12 C 0.16541(15) -0.09696(9) 0.26440(8) 0.0199(5) Uani 1 1 d .
H12 H 0.2068 -0.0963 0.2940 0.024 Uiso 1 1 calc R
C13 C 0.09366(15) 0.07441(9) 0.18783(8) 0.0208(5) Uani 1 1 d .
H13A H 0.0368 0.0482 0.1971 0.025 Uiso 1 1 calc R
H13B H 0.0705 0.0992 0.1595 0.025 Uiso 1 1 calc R
C14 C 0.12077(15) 0.11126(9) 0.23246(9) 0.0210(5) Uani 1 1 d .
C15 C 0.06689(17) 0.16084(10) 0.24509(10) 0.0289(6) Uani 1 1 d .
H15 H 0.0144 0.1750 0.2235 0.035 Uiso 1 1 calc R
C16 C 0.09104(19) 0.18916(10) 0.28960(10) 0.0346(6) Uani 1 1 d .
H16 H 0.0545 0.2229 0.2992 0.041 Uiso 1 1 calc R
C17 C 0.16813(19) 0.16832(10) 0.31983(10) 0.0343(6) Uani 1 1 d .
H17 H 0.1851 0.1872 0.3507 0.041 Uiso 1 1 calc R
C18 C 0.22046(17) 0.11966(10) 0.30482(9) 0.0278(5) Uani 1 1 d .
H18 H 0.2748 0.1057 0.3254 0.033 Uiso 1 1 calc R
C19 C 0.18606(15) 0.33992(9) 0.02358(8) 0.0176(5) Uani 1 1 d .
C20 C 0.24021(16) 0.32776(9) -0.02062(8) 0.0216(5) Uani 1 1 d .
C21 C 0.29757(16) 0.36776(10) -0.04686(8) 0.0249(5) Uani 1 1 d .
C22 C 0.30597(16) 0.42344(10) -0.02950(9) 0.0250(5) Uani 1 1 d .
C23 C 0.25840(16) 0.43699(9) 0.01569(8) 0.0208(5) Uani 1 1 d .
C24 C 0.20232(15) 0.39601(9) 0.04054(8) 0.0194(5) Uani 1 1 d .
C25 C 0.18029(15) 0.28308(9) 0.10862(8) 0.0152(4) Uani 1 1 d .
C26 C 0.26514(15) 0.24736(9) 0.10558(8) 0.0168(4) Uani 1 1 d .
C27 C 0.32124(15) 0.22882(9) 0.14662(8) 0.0173(5) Uani 1 1 d .
C28 C 0.29534(15) 0.24713(9) 0.19430(8) 0.0169(5) Uani 1 1 d .
C29 C 0.21580(15) 0.28527(9) 0.19966(8) 0.0171(5) Uani 1 1 d .
C30 C 0.16220(15) 0.30275(9) 0.15740(8) 0.0160(5) Uani 1 1 d .
C31 C -0.00212(15) 0.32407(9) 0.06956(8) 0.0185(5) Uani 1 1 d .
C32 C -0.06685(16) 0.29658(9) 0.10351(8) 0.0199(5) Uani 1 1 d .
C33 C -0.16501(16) 0.31369(10) 0.11461(8) 0.0229(5) Uani 1 1 d .
C34 C -0.20491(16) 0.36151(10) 0.09098(9) 0.0272(6) Uani 1 1 d .
C35 C -0.14586(18) 0.39002(10) 0.05646(9) 0.0290(6) Uani 1 1 d .
C36 C -0.04786(16) 0.37114(9) 0.04612(8) 0.0218(5) Uani 1 1 d .
C37 C 0.08134(15) 0.23632(9) 0.02686(8) 0.0178(5) Uani 1 1 d .
C38 C 0.04135(16) 0.23868(9) -0.02218(8) 0.0213(5) Uani 1 1 d .
C39 C 0.01253(16) 0.19146(10) -0.05000(8) 0.0245(5) Uani 1 1 d .
C40 C 0.01968(16) 0.13721(9) -0.02911(9) 0.0224(5) Uani 1 1 d .
C41 C 0.05512(15) 0.13204(9) 0.01963(8) 0.0209(5) Uani 1 1 d .
C42 C 0.08341(15) 0.18059(9) 0.04590(8) 0.0186(5) Uani 1 1 d .
B1 B 0.11217(18) 0.29634(10) 0.05709(9) 0.0178(5) Uani 1 1 d .
N1 N 0.38461(12) 0.02272(7) 0.18230(6) 0.0173(4) Uani 1 1 d .
N2 N 0.18351(12) 0.03990(7) 0.17144(6) 0.0161(4) Uani 1 1 d .
N3 N 0.17972(12) -0.05665(7) 0.22854(6) 0.0164(4) Uani 1 1 d .
N4 N 0.19684(13) 0.09133(7) 0.26189(7) 0.0205(4) Uani 1 1 d .
F1 F 0.23878(9) 0.27413(5) -0.04107(5) 0.0286(3) Uani 1 1 d .
F2 F 0.34641(10) 0.35243(6) -0.09002(5) 0.0353(3) Uani 1 1 d .
F3 F 0.35982(10) 0.46301(6) -0.05494(5) 0.0365(3) Uani 1 1 d .
F4 F 0.26830(10) 0.49076(5) 0.03467(5) 0.0292(3) Uani 1 1 d .
F5 F 0.15730(9) 0.41310(5) 0.08461(4) 0.0228(3) Uani 1 1 d .
F6 F 0.29451(9) 0.22641(5) 0.05977(4) 0.0230(3) Uani 1 1 d .
F7 F 0.39997(8) 0.19157(5) 0.14051(5) 0.0232(3) Uani 1 1 d .
F8 F 0.34796(9) 0.22892(5) 0.23513(4) 0.0266(3) Uani 1 1 d .
F9 F 0.18897(9) 0.30425(5) 0.24605(4) 0.0236(3) Uani 1 1 d .
F10 F 0.08518(8) 0.34095(5) 0.16666(4) 0.0216(3) Uani 1 1 d .
F11 F -0.03328(9) 0.24916(5) 0.12880(5) 0.0256(3) Uani 1 1 d .
F12 F -0.22200(9) 0.28472(6) 0.14888(5) 0.0329(3) Uani 1 1 d .
F13 F -0.30037(9) 0.37937(6) 0.10184(5) 0.0406(4) Uani 1 1 d .
F14 F -0.18341(10) 0.43671(6) 0.03225(6) 0.0458(4) Uani 1 1 d .
F15 F 0.00300(9) 0.40242(5) 0.01067(5) 0.0307(3) Uani 1 1 d .
F16 F 0.03139(9) 0.29061(5) -0.04516(4) 0.0272(3) Uani 1 1 d .
F17 F -0.02077(10) 0.19728(5) -0.09828(5) 0.0336(3) Uani 1 1 d .
F18 F -0.00878(9) 0.09027(5) -0.05556(5) 0.0302(3) Uani 1 1 d .
F19 F 0.06249(9) 0.07956(5) 0.04119(5) 0.0284(3) Uani 1 1 d .
F20 F 0.11384(9) 0.17024(5) 0.09449(4) 0.0225(3) Uani 1 1 d .

loop_
_atom_site_aniso_label
_atom_site_aniso_U_11
_atom_site_aniso_U_22
_atom_site_aniso_U_33
_atom_site_aniso_U_23
_atom_site_aniso_U_13
_atom_site_aniso_U_12
Cu1 0.01691(13) 0.01704(14) 0.01532(13) 0.00171(11) -0.00173(10) 0.00072(11)
Cl1 0.0229(3) 0.0351(3) 0.0195(3) 0.0036(2) -0.0059(2) 0.0007(2)
C1 0.0226(12) 0.0281(12) 0.0206(12) 0.0008(10) -0.0020(9) 0.0070(10)
C2 0.0165(12) 0.0378(15) 0.0330(14) -0.0025(12) 0.0014(10) 0.0055(11)
C3 0.0261(13) 0.0363(14) 0.0257(13) 0.0023(11) 0.0084(10) -0.0014(11)
C4 0.0248(13) 0.0271(13) 0.0233(12) 0.0063(11) 0.0019(10) -0.0006(10)
C5 0.0203(11) 0.0145(11) 0.0177(11) 0.0013(9) -0.0014(9) -0.0022(9)
C6 0.0186(11) 0.0164(11) 0.0218(11) 0.0072(9) 0.0014(9) 0.0002(9)
C7 0.0222(11) 0.0187(11) 0.0166(11) 0.0019(9) -0.0030(9) -0.0003(10)
C8 0.0184(11) 0.0143(11) 0.0158(11) -0.0016(9) 0.0056(9) 0.0025(9)
C9 0.0212(11) 0.0198(12) 0.0215(12) -0.0039(10) 0.0017(9) -0.0009(10)
C10 0.0236(12) 0.0172(12) 0.0300(13) -0.0019(10) 0.0077(10) -0.0040(10)
C11 0.0284(12) 0.0184(12) 0.0246(13) 0.0053(10) 0.0112(10) 0.0016(10)
C12 0.0257(12) 0.0180(11) 0.0162(11) 0.0027(10) 0.0045(9) 0.0059(9)
C13 0.0157(11) 0.0207(12) 0.0260(13) 0.0071(10) 0.0003(9) 0.0015(9)
C14 0.0163(11) 0.0186(11) 0.0280(13) 0.0058(10) 0.0080(10) -0.0041(9)
C15 0.0214(12) 0.0222(13) 0.0430(16) 0.0058(12) 0.0115(11) 0.0030(10)
C16 0.0341(15) 0.0185(13) 0.0511(17) -0.0024(12) 0.0229(13) 0.0013(11)
C17 0.0419(16) 0.0238(14) 0.0372(15) -0.0108(12) 0.0141(12) -0.0076(12)
C18 0.0314(13) 0.0248(13) 0.0273(13) -0.0071(11) 0.0039(11) -0.0056(11)
C19 0.0204(11) 0.0190(11) 0.0134(11) 0.0021(9) -0.0059(9) 0.0039(9)
C20 0.0257(12) 0.0216(12) 0.0174(11) -0.0003(9) -0.0032(9) 0.0071(10)
C21 0.0241(12) 0.0373(14) 0.0134(12) 0.0017(11) 0.0029(9) 0.0087(11)
C22 0.0267(12) 0.0287(13) 0.0196(12) 0.0107(10) -0.0005(9) 0.0022(11)
C23 0.0264(12) 0.0179(11) 0.0181(11) 0.0013(9) -0.0058(9) 0.0013(10)
C24 0.0213(11) 0.0256(12) 0.0113(11) 0.0009(9) -0.0016(9) 0.0065(10)
C25 0.0194(11) 0.0132(11) 0.0130(11) 0.0006(8) -0.0020(8) -0.0011(9)
C26 0.0195(11) 0.0160(11) 0.0148(11) -0.0026(9) -0.0003(9) -0.0036(9)
C27 0.0137(11) 0.0150(11) 0.0233(12) 0.0025(9) -0.0019(9) -0.0002(9)
C28 0.0157(11) 0.0206(11) 0.0145(11) 0.0058(9) -0.0061(8) -0.0051(9)
C29 0.0200(11) 0.0199(11) 0.0115(10) 0.0001(9) -0.0012(9) -0.0059(9)
C30 0.0158(11) 0.0153(11) 0.0168(11) 0.0005(9) -0.0001(9) 0.0007(9)
C31 0.0229(12) 0.0209(12) 0.0116(11) -0.0038(9) -0.0052(9) 0.0028(9)
C32 0.0243(12) 0.0176(12) 0.0178(11) -0.0031(9) -0.0074(9) 0.0013(9)
C33 0.0214(12) 0.0306(13) 0.0168(12) -0.0079(10) -0.0006(9) -0.0028(10)
C34 0.0173(12) 0.0388(15) 0.0254(13) -0.0097(12) -0.0038(10) 0.0080(11)
C35 0.0319(13) 0.0299(13) 0.0251(13) -0.0005(11) -0.0100(10) 0.0138(11)
C36 0.0259(12) 0.0244(13) 0.0151(11) -0.0010(10) -0.0022(9) 0.0047(10)
C37 0.0183(11) 0.0196(12) 0.0156(11) -0.0018(9) -0.0026(8) 0.0055(9)
C38 0.0262(12) 0.0161(12) 0.0215(12) -0.0003(10) -0.0050(10) 0.0063(9)
C39 0.0278(13) 0.0302(14) 0.0154(11) -0.0040(10) -0.0093(9) 0.0088(10)
C40 0.0214(12) 0.0211(12) 0.0247(12) -0.0111(10) -0.0043(9) 0.0028(10)
C41 0.0187(11) 0.0158(12) 0.0281(13) 0.0008(10) -0.0027(9) 0.0025(9)
C42 0.0182(11) 0.0240(12) 0.0135(11) -0.0005(10) -0.0058(9) 0.0041(9)
B1 0.0223(13) 0.0191(13) 0.0121(12) -0.0012(10) -0.0028(10) 0.0045(11)
N1 0.0172(9) 0.0171(9) 0.0177(9) 0.0005(8) 0.0005(7) 0.0015(8)
N2 0.0151(9) 0.0134(9) 0.0199(10) 0.0037(8) -0.0008(7) -0.0011(7)
N3 0.0200(9) 0.0141(9) 0.0149(9) 0.0009(7) 0.0025(7) 0.0027(7)
N4 0.0187(9) 0.0171(10) 0.0255(11) 0.0007(8) 0.0033(8) -0.0007(7)
F1 0.0396(8) 0.0259(7) 0.0201(7) -0.0063(6) 0.0044(6) 0.0068(6)
F2 0.0396(8) 0.0474(9) 0.0190(7) 0.0023(7) 0.0111(6) 0.0097(7)
F3 0.0383(8) 0.0401(8) 0.0311(8) 0.0144(7) 0.0074(6) -0.0027(7)
F4 0.0430(8) 0.0204(7) 0.0242(7) 0.0041(6) -0.0024(6) -0.0036(6)
F5 0.0343(7) 0.0196(7) 0.0147(6) -0.0030(5) 0.0037(5) -0.0015(5)
F6 0.0246(6) 0.0279(7) 0.0165(6) -0.0048(6) -0.0009(5) 0.0062(5)
F7 0.0203(6) 0.0222(7) 0.0272(7) 0.0011(6) -0.0041(5) 0.0061(5)
F8 0.0281(7) 0.0332(7) 0.0184(7) 0.0077(6) -0.0104(6) 0.0025(6)
F9 0.0249(6) 0.0341(8) 0.0117(6) -0.0011(6) -0.0017(5) -0.0024(6)
F10 0.0234(7) 0.0246(7) 0.0166(7) -0.0044(5) -0.0025(5) 0.0058(5)
F11 0.0279(7) 0.0227(7) 0.0262(7) 0.0040(6) -0.0009(6) 0.0000(6)
F12 0.0275(7) 0.0399(8) 0.0314(8) -0.0045(7) 0.0062(6) -0.0075(6)
F13 0.0234(7) 0.0585(10) 0.0399(9) -0.0119(8) -0.0019(6) 0.0152(7)
F14 0.0433(8) 0.0503(9) 0.0437(9) 0.0142(8) -0.0042(7) 0.0292(7)
F15 0.0340(7) 0.0348(8) 0.0233(7) 0.0112(6) -0.0023(6) 0.0117(6)
F16 0.0414(8) 0.0220(7) 0.0183(7) -0.0005(6) -0.0121(6) 0.0070(6)
F17 0.0493(8) 0.0309(8) 0.0206(7) -0.0080(6) -0.0187(6) 0.0092(6)
F18 0.0380(8) 0.0232(7) 0.0295(8) -0.0109(6) -0.0082(6) -0.0006(6)
F19 0.0373(7) 0.0164(7) 0.0315(8) 0.0017(6) -0.0070(6) -0.0011(6)
F20 0.0314(7) 0.0190(7) 0.0171(6) 0.0026(5) -0.0084(5) 0.0002(6)

loop_
_atom_type_symbol
_atom_type_description
_atom_type_scat_dispersion_real
_atom_type_scat_dispersion_imag
_atom_type_scat_source
C C 0.0033 0.0016 'International Tables Vol C Tables 4.2.6.8 and 6.1.1.4'
H H 0.0000 0.0000 'International Tables Vol C Tables 4.2.6.8 and 6.1.1.4'
B B 0.0013 0.0007 'International Tables Vol C Tables 4.2.6.8 and 6.1.1.4'
Cl Cl 0.1484 0.1585 'International Tables Vol C Tables 4.2.6.8 and 6.1.1.4'
Cu Cu 0.3201 1.2651 'International Tables Vol C Tables 4.2.6.8 and 6.1.1.4'
F F 0.0171 0.0103 'International Tables Vol C Tables 4.2.6.8 and 6.1.1.4'
N N 0.0061 0.0033 'International Tables Vol C Tables 4.2.6.8 and 6.1.1.4'

loop_
_geom_angle_atom_site_label_1
_geom_angle_atom_site_label_2
_geom_angle_atom_site_label_3
_geom_angle
N2 Cu1 N4 81.38(7)
N2 Cu1 N1 81.03(6)
N4 Cu1 N1 121.51(7)
N2 Cu1 N3 81.71(6)
N4 Cu1 N3 118.37(6)
N1 Cu1 N3 113.47(6)
N2 Cu1 Cl1 178.32(5)
N4 Cu1 Cl1 97.21(5)
N1 Cu1 Cl1 100.51(5)
N3 Cu1 Cl1 98.21(5)
N1 C1 C2 121.7(2)
N1 C1 H1 119.1
C2 C1 H1 119.1
C1 C2 C3 119.3(2)
C1 C2 H2 120.4
C3 C2 H2 120.4
C2 C3 C4 119.1(2)
C2 C3 H3 120.4
C4 C3 H3 120.4
C5 C4 C3 118.7(2)
C5 C4 H4 120.6
C3 C4 H4 120.6
N1 C5 C4 122.40(19)
N1 C5 C6 114.88(18)
C4 C5 C6 122.69(19)
N2 C6 C5 110.53(16)
N2 C6 H6A 109.5
C5 C6 H6A 109.5
N2 C6 H6B 109.5
C5 C6 H6B 109.5
H6A C6 H6B 108.1
N2 C7 C8 110.01(16)
N2 C7 H7A 109.7
C8 C7 H7A 109.7
N2 C7 H7B 109.7
C8 C7 H7B 109.7
H7A C7 H7B 108.2
N3 C8 C9 122.08(19)
N3 C8 C7 114.73(17)
C9 C8 C7 123.15(19)
C8 C9 C10 118.4(2)
C8 C9 H9 120.8
C10 C9 H9 120.8
C11 C10 C9 119.7(2)
C11 C10 H10 120.1
C9 C10 H10 120.1
C10 C11 C12 119.0(2)
C10 C11 H11 120.5
C12 C11 H11 120.5
N3 C12 C11 121.7(2)
N3 C12 H12 119.2
C11 C12 H12 119.2
N2 C13 C14 110.39(16)
N2 C13 H13A 109.6
C14 C13 H13A 109.6
N2 C13 H13B 109.6
C14 C13 H13B 109.6
H13A C13 H13B 108.1
N4 C14 C15 121.5(2)
N4 C14 C13 115.67(18)
C15 C14 C13 122.7(2)
C16 C15 C14 118.7(2)
C16 C15 H15 120.6
C14 C15 H15 120.6
C17 C16 C15 119.6(2)
C17 C16 H16 120.2
C15 C16 H16 120.2
C16 C17 C18 119.1(2)
C16 C17 H17 120.4
C18 C17 H17 120.4
N4 C18 C17 121.8(2)
N4 C18 H18 119.1
C17 C18 H18 119.1
C24 C19 C20 112.36(19)
C24 C19 B1 119.24(18)
C20 C19 B1 128.36(19)
F1 C20 C21 115.14(18)
F1 C20 C19 120.77(19)
C21 C20 C19 124.1(2)
F2 C21 C22 119.3(2)
F2 C21 C20 120.2(2)
C22 C21 C20 120.5(2)
F3 C22 C21 121.3(2)
F3 C22 C23 121.0(2)
C21 C22 C23 117.7(2)
F4 C23 C24 121.02(19)
F4 C23 C22 119.15(19)
C24 C23 C22 119.8(2)
F5 C24 C23 116.04(19)
F5 C24 C19 118.68(18)
C23 C24 C19 125.3(2)
C30 C25 C26 112.77(18)
C30 C25 B1 127.56(18)
C26 C25 B1 119.66(18)
F6 C26 C27 115.90(18)
F6 C26 C25 119.45(18)
C27 C26 C25 124.59(19)
F7 C27 C28 119.69(18)
F7 C27 C26 120.76(19)
C28 C27 C26 119.53(19)
F8 C28 C27 120.70(18)
F8 C28 C29 120.49(19)
C27 C28 C29 118.80(19)
F9 C29 C28 120.11(18)
F9 C29 C30 120.39(18)
C28 C29 C30 119.48(19)
F10 C30 C29 114.98(18)
F10 C30 C25 120.43(17)
C29 C30 C25 124.56(19)
C32 C31 C36 112.63(19)
C32 C31 B1 119.99(18)
C36 C31 B1 127.13(19)
F11 C32 C33 115.51(19)
F11 C32 C31 119.40(18)
C33 C32 C31 125.1(2)
F12 C33 C34 119.64(19)
F12 C33 C32 121.0(2)
C34 C33 C32 119.4(2)
F13 C34 C35 121.2(2)
F13 C34 C33 120.3(2)
C35 C34 C33 118.5(2)
F14 C35 C34 119.9(2)
F14 C35 C36 119.9(2)
C34 C35 C36 120.2(2)
F15 C36 C35 114.94(19)
F15 C36 C31 120.97(18)
C35 C36 C31 124.1(2)
C42 C37 C38 112.29(19)
C42 C37 B1 127.22(18)
C38 C37 B1 120.33(18)
F16 C38 C39 116.35(18)
F16 C38 C37 119.05(18)
C39 C38 C37 124.6(2)
F17 C39 C38 120.9(2)
F17 C39 C40 119.3(2)
C38 C39 C40 119.79(19)
F18 C40 C41 120.6(2)
F18 C40 C39 120.9(2)
C41 C40 C39 118.5(2)
F19 C41 C40 119.92(19)
F19 C41 C42 120.58(19)
C40 C41 C42 119.5(2)
F20 C42 C41 114.13(18)
F20 C42 C37 120.67(18)
C41 C42 C37 125.19(19)
C37 B1 C25 111.78(17)
C37 B1 C19 113.52(17)
C25 B1 C19 103.73(16)
C37 B1 C31 101.62(16)
C25 B1 C31 113.25(17)
C19 B1 C31 113.31(17)
C5 N1 C1 118.67(18)
C5 N1 Cu1 113.52(13)
C1 N1 Cu1 127.80(14)
C7 N2 C6 111.68(16)
C7 N2 C13 110.80(15)
C6 N2 C13 111.33(15)
C7 N2 Cu1 107.69(12)
C6 N2 Cu1 106.84(11)
C13 N2 Cu1 108.30(13)
C12 N3 C8 119.10(18)
C12 N3 Cu1 127.18(14)
C8 N3 Cu1 112.98(13)
C14 N4 C18 119.22(19)
C14 N4 Cu1 114.06(14)
C18 N4 Cu1 126.72(15)

loop_
_geom_bond_atom_site_label_1
_geom_bond_atom_site_label_2
_geom_bond_distance
Cu1 N2 2.0451(17)
Cu1 N4 2.0526(17)
Cu1 N1 2.0742(16)
Cu1 N3 2.0782(16)
Cu1 Cl1 2.2219(6)
C1 N1 1.350(3)
C1 C2 1.378(3)
C1 H1 0.9500
C2 C3 1.378(3)
C2 H2 0.9500
C3 C4 1.382(3)
C3 H3 0.9500
C4 C5 1.379(3)
C4 H4 0.9500
C5 N1 1.339(3)
C5 C6 1.508(3)
C6 N2 1.483(2)
C6 H6A 0.9900
C6 H6B 0.9900
C7 N2 1.480(3)
C7 C8 1.504(3)
C7 H7A 0.9900
C7 H7B 0.9900
C8 N3 1.344(3)
C8 C9 1.383(3)
C9 C10 1.383(3)
C9 H9 0.9500
C10 C11 1.376(3)
C10 H10 0.9500
C11 C12 1.383(3)
C11 H11 0.9500
C12 N3 1.342(3)
C12 H12 0.9500
C13 N2 1.486(2)
C13 C14 1.496(3)
C13 H13A 0.9900
C13 H13B 0.9900
C14 N4 1.344(3)
C14 C15 1.388(3)
C15 C16 1.381(3)
C15 H15 0.9500
C16 C17 1.373(4)
C16 H16 0.9500
C17 C18 1.377(3)
C17 H17 0.9500
C18 N4 1.344(3)
C18 H18 0.9500
C19 C24 1.391(3)
C19 C20 1.393(3)
C19 B1 1.654(3)
C20 F1 1.355(2)
C20 C21 1.379(3)
C21 F2 1.352(2)
C21 C22 1.374(3)
C22 F3 1.337(2)
C22 C23 1.380(3)
C23 F4 1.349(2)
C23 C24 1.367(3)
C24 F5 1.361(2)
C25 C30 1.385(3)
C25 C26 1.387(3)
C25 B1 1.653(3)
C26 F6 1.357(2)
C26 C27 1.376(3)
C27 F7 1.354(2)
C27 C28 1.369(3)
C28 F8 1.346(2)
C28 C29 1.373(3)
C29 F9 1.346(2)
C29 C30 1.377(3)
C30 F10 1.363(2)
C31 C32 1.387(3)
C31 C36 1.389(3)
C31 B1 1.660(3)
C32 F11 1.359(2)
C32 C33 1.375(3)
C33 F12 1.350(2)
C33 C34 1.374(3)
C34 F13 1.346(2)
C34 C35 1.364(3)
C35 F14 1.349(2)
C35 C36 1.382(3)
C36 F15 1.357(2)
C37 C42 1.386(3)
C37 C38 1.396(3)
C37 B1 1.653(3)
C38 F16 1.354(2)
C38 C39 1.370(3)
C39 F17 1.352(2)
C39 C40 1.376(3)
C40 F18 1.345(2)
C40 C41 1.371(3)
C41 F19 1.346(2)
C41 C42 1.372(3)
C42 F20 1.363(2)

loop_
_geom_torsion_atom_site_label_1
_geom_torsion_atom_site_label_2
_geom_torsion_atom_site_label_3
_geom_torsion_atom_site_label_4
_geom_torsion
N1 C1 C2 C3 -1.5(4)
C1 C2 C3 C4 0.6(4)
C2 C3 C4 C5 0.6(3)
C3 C4 C5 N1 -1.0(3)
C3 C4 C5 C6 176.8(2)
N1 C5 C6 N2 -28.8(2)
C4 C5 C6 N2 153.2(2)
N2 C7 C8 N3 -35.4(2)
N2 C7 C8 C9 147.03(18)
N3 C8 C9 C10 -1.7(3)
C7 C8 C9 C10 175.74(19)
C8 C9 C10 C11 -0.3(3)
C9 C10 C11 C12 1.4(3)
C10 C11 C12 N3 -0.6(3)
N2 C13 C14 N4 -26.8(2)
N2 C13 C14 C15 157.46(18)
N4 C14 C15 C16 -1.6(3)
C13 C14 C15 C16 173.9(2)
C14 C15 C16 C17 0.9(3)
C15 C16 C17 C18 0.5(3)
C16 C17 C18 N4 -1.3(3)
C24 C19 C20 F1 175.96(17)
B1 C19 C20 F1 -1.7(3)
C24 C19 C20 C21 -4.5(3)
B1 C19 C20 C21 177.8(2)
F1 C20 C21 F2 0.7(3)
C19 C20 C21 F2 -178.88(19)
F1 C20 C21 C22 -179.15(19)
C19 C20 C21 C22 1.3(3)
F2 C21 C22 F3 1.3(3)
C20 C21 C22 F3 -178.84(19)
F2 C21 C22 C23 -177.53(18)
C20 C21 C22 C23 2.3(3)
F3 C22 C23 F4 -1.2(3)
C21 C22 C23 F4 177.64(18)
F3 C22 C23 C24 178.89(18)
C21 C22 C23 C24 -2.3(3)
F4 C23 C24 F5 0.6(3)
C22 C23 C24 F5 -179.49(18)
F4 C23 C24 C19 178.69(18)
C22 C23 C24 C19 -1.4(3)
C20 C19 C24 F5 -177.37(17)
B1 C19 C24 F5 0.5(3)
C20 C19 C24 C23 4.6(3)
B1 C19 C24 C23 -177.51(19)
C30 C25 C26 F6 -177.65(17)
B1 C25 C26 F6 3.7(3)
C30 C25 C26 C27 5.3(3)
B1 C25 C26 C27 -173.28(19)
F6 C26 C27 F7 -0.5(3)
C25 C26 C27 F7 176.59(18)
F6 C26 C27 C28 -178.81(18)
C25 C26 C27 C28 -1.7(3)
F7 C27 C28 F8 0.6(3)
C26 C27 C28 F8 178.95(18)
F7 C27 C28 C29 179.49(17)
C26 C27 C28 C29 -2.2(3)
F8 C28 C29 F9 -0.8(3)
C27 C28 C29 F9 -179.65(18)
F8 C28 C29 C30 -179.19(18)
C27 C28 C29 C30 2.0(3)
F9 C29 C30 F10 2.1(3)
C28 C29 C30 F10 -179.55(17)
F9 C29 C30 C25 -176.16(18)
C28 C29 C30 C25 2.2(3)
C26 C25 C30 F10 176.27(17)
B1 C25 C30 F10 -5.3(3)
C26 C25 C30 C29 -5.6(3)
B1 C25 C30 C29 172.9(2)
C36 C31 C32 F11 178.98(18)
B1 C31 C32 F11 4.3(3)
C36 C31 C32 C33 -1.5(3)
B1 C31 C32 C33 -176.2(2)
F11 C32 C33 F12 0.6(3)
C31 C32 C33 F12 -178.94(19)
F11 C32 C33 C34 179.57(18)
C31 C32 C33 C34 0.0(3)
F12 C33 C34 F13 -0.1(3)
C32 C33 C34 F13 -179.13(19)
F12 C33 C34 C35 -179.9(2)
C32 C33 C34 C35 1.1(3)
F13 C34 C35 F14 -0.6(3)
C33 C34 C35 F14 179.2(2)
F13 C34 C35 C36 179.6(2)
C33 C34 C35 C36 -0.6(3)
F14 C35 C36 F15 -0.7(3)
C34 C35 C36 F15 179.2(2)
F14 C35 C36 C31 179.1(2)
C34 C35 C36 C31 -1.1(4)
C32 C31 C36 F15 -178.22(18)
B1 C31 C36 F15 -4.0(3)
C32 C31 C36 C35 2.0(3)
B1 C31 C36 C35 176.2(2)
C42 C37 C38 F16 177.85(17)
B1 C37 C38 F16 2.2(3)
C42 C37 C38 C39 -3.5(3)
B1 C37 C38 C39 -179.2(2)
F16 C38 C39 F17 2.0(3)
C37 C38 C39 F17 -176.6(2)
F16 C38 C39 C40 -179.52(19)
C37 C38 C39 C40 1.8(3)
F17 C39 C40 F18 -2.0(3)
C38 C39 C40 F18 179.56(19)
F17 C39 C40 C41 178.99(19)
C38 C39 C40 C41 0.5(3)
F18 C40 C41 F19 0.6(3)
C39 C40 C41 F19 179.66(19)
F18 C40 C41 C42 -179.80(18)
C39 C40 C41 C42 -0.7(3)
F19 C41 C42 F20 -2.6(3)
C40 C41 C42 F20 177.76(18)
F19 C41 C42 C37 178.26(19)
C40 C41 C42 C37 -1.3(3)
C38 C37 C42 F20 -175.75(18)
B1 C37 C42 F20 -0.4(3)
C38 C37 C42 C41 3.3(3)
B1 C37 C42 C41 178.6(2)
C42 C37 B1 C25 17.4(3)
C38 C37 B1 C25 -167.63(19)
C42 C37 B1 C19 134.3(2)
C38 C37 B1 C19 -50.7(3)
C42 C37 B1 C31 -103.7(2)
C38 C37 B1 C31 71.3(2)
C30 C25 B1 C37 -128.4(2)
C26 C25 B1 C37 50.0(3)
C30 C25 B1 C19 109.0(2)
C26 C25 B1 C19 -72.7(2)
C30 C25 B1 C31 -14.3(3)
C26 C25 B1 C31 164.09(18)
C24 C19 B1 C37 168.38(18)
C20 C19 B1 C37 -14.1(3)
C24 C19 B1 C25 -70.1(2)
C20 C19 B1 C25 107.4(2)
C24 C19 B1 C31 53.1(2)
C20 C19 B1 C31 -129.4(2)
C32 C31 B1 C37 67.5(2)
C36 C31 B1 C37 -106.3(2)
C32 C31 B1 C25 -52.6(3)
C36 C31 B1 C25 133.6(2)
C32 C31 B1 C19 -170.37(18)
C36 C31 B1 C19 15.8(3)
C4 C5 N1 C1 0.1(3)
C6 C5 N1 C1 -177.86(18)
C4 C5 N1 Cu1 -178.54(17)
C6 C5 N1 Cu1 3.5(2)
C2 C1 N1 C5 1.1(3)
C2 C1 N1 Cu1 179.60(16)
N2 Cu1 N1 C5 15.08(14)
N4 Cu1 N1 C5 -58.97(16)
N3 Cu1 N1 C5 91.92(15)
Cl1 Cu1 N1 C5 -164.25(13)
N2 Cu1 N1 C1 -163.44(19)
N4 Cu1 N1 C1 122.51(18)
N3 Cu1 N1 C1 -86.60(18)
Cl1 Cu1 N1 C1 17.23(18)
C8 C7 N2 C6 155.19(16)
C8 C7 N2 C13 -80.1(2)
C8 C7 N2 Cu1 38.19(18)
C5 C6 N2 C7 -78.5(2)
C5 C6 N2 C13 157.04(17)
C5 C6 N2 Cu1 38.98(19)
C14 C13 N2 C7 152.38(17)
C14 C13 N2 C6 -82.7(2)
C14 C13 N2 Cu1 34.48(19)
N4 Cu1 N2 C7 -145.11(13)
N1 Cu1 N2 C7 90.90(13)
N3 Cu1 N2 C7 -24.60(12)
N4 Cu1 N2 C6 94.78(13)
N1 Cu1 N2 C6 -29.21(12)
N3 Cu1 N2 C6 -144.70(13)
N4 Cu1 N2 C13 -25.24(12)
N1 Cu1 N2 C13 -149.23(13)
N3 Cu1 N2 C13 95.27(13)
C11 C12 N3 C8 -1.3(3)
C11 C12 N3 Cu1 168.09(15)
C9 C8 N3 C12 2.5(3)
C7 C8 N3 C12 -175.13(17)
C9 C8 N3 Cu1 -168.35(15)
C7 C8 N3 Cu1 14.0(2)
N2 Cu1 N3 C12 -163.62(17)
N4 Cu1 N3 C12 -88.14(17)
N1 Cu1 N3 C12 119.98(16)
Cl1 Cu1 N3 C12 14.69(16)
N2 Cu1 N3 C8 6.35(13)
N4 Cu1 N3 C8 81.82(15)
N1 Cu1 N3 C8 -70.06(14)
Cl1 Cu1 N3 C8 -175.34(12)
C15 C14 N4 C18 0.8(3)
C13 C14 N4 C18 -174.97(18)
C15 C14 N4 Cu1 -178.99(15)
C13 C14 N4 Cu1 5.2(2)
C17 C18 N4 C14 0.7(3)
C17 C18 N4 Cu1 -179.57(16)
N2 Cu1 N4 C14 11.72(14)
N1 Cu1 N4 C14 85.59(15)
N3 Cu1 N4 C14 -63.94(16)
Cl1 Cu1 N4 C14 -167.35(13)
N2 Cu1 N4 C18 -168.04(18)
N1 Cu1 N4 C18 -94.17(18)
N3 Cu1 N4 C18 116.30(17)
Cl1 Cu1 N4 C18 12.88(18)
